data_7239691
loop_
_publ_author_name
'Voronin, Alexander P.'
'Volkova, Tatyana V.'
'Ilyukhin, Andrey B.'
'Proshin, Alexey N.'
'Perlovich, German L.'

_publ_section_title
;
 Substituent effect on the packing architecture of adamantane and
 memantine derivatives of sulfonamide molecular crystals
;
_journal_issue 2
_journal_name_full CrystEngComm
_journal_page_first 349
_journal_page_last 360
_journal_paper_doi 10.1039/C9CE01750J
_journal_volume 22
_journal_year 2020
_chemical_formula_moiety 'C20 H28 N2 O3 S'
_chemical_formula_sum 'C20 H28 N2 O3 S'
_chemical_formula_weight 376.5
_space_group_IT_number 14
_space_group_name_Hall '-P 2ybc'
_space_group_name_H-M_alt 'P 1 21/c 1'
_symmetry_cell_setting monoclinic
_symmetry_Int_Tables_number 14
_symmetry_space_group_name_Hall '-P 2ybc'
_symmetry_space_group_name_H-M 'P 1 21/c 1'
_atom_sites_solution_hydrogens geom
_audit_conform_dict_location ftp://ftp.iucr.org/pub/cif_core.dic
_audit_conform_dict_name cif_core.dic
_audit_conform_dict_version 2.4.3
_audit_creation_date 2017-05-07T22:55:36-00:00
_audit_creation_method 'WinGX routine CIF_UPDATE'
_audit_update_record
;
2019-10-31 deposited with the CCDC.	2019-12-03 downloaded from the CCDC.
;
_cell_angle_alpha 90
_cell_angle_beta 109.2060(10)
_cell_angle_gamma 90
_cell_formula_units_Z 8
_cell_length_a 18.8607(8)
_cell_length_b 15.5920(7)
_cell_length_c 14.1742(6)
_cell_measurement_reflns_used 7684
_cell_measurement_temperature 150(2)
_cell_measurement_theta_max 28.09
_cell_measurement_theta_min 2.29
_cell_volume 3936.3(3)
_computing_cell_refinement 'Bruker SAINT'
_computing_data_collection 'Bruker APEX2'
_computing_data_reduction 'Bruker SAINT'
_computing_molecular_graphics 'Bruker SHELXTL'
_computing_publication_material 'Bruker SHELXTL'
_computing_structure_refinement 'SHELXL-2016/6 (Sheldrick, 2016)'
_computing_structure_solution 'SHELXS-2016 (Sheldrick, 2015)'
_diffrn_ambient_temperature 150(2)
_diffrn_measured_fraction_theta_full 1
_diffrn_measured_fraction_theta_max 0.996
_diffrn_measurement_device_type 'Bruker APEX-II CCD'
_diffrn_measurement_method '\f and \w scans'
_diffrn_radiation_monochromator graphite
_diffrn_radiation_type MoK\a
_diffrn_radiation_wavelength 0.71073
_diffrn_reflns_av_R_equivalents 0.0472
_diffrn_reflns_av_unetI/netI 0.0388
_diffrn_reflns_Laue_measured_fraction_full 1
_diffrn_reflns_Laue_measured_fraction_max 0.996
_diffrn_reflns_limit_h_max 24
_diffrn_reflns_limit_h_min -25
_diffrn_reflns_limit_k_max 20
_diffrn_reflns_limit_k_min -20
_diffrn_reflns_limit_l_max 18
_diffrn_reflns_limit_l_min -18
_diffrn_reflns_number 49779
_diffrn_reflns_point_group_measured_fraction_full 1
_diffrn_reflns_point_group_measured_fraction_max 0.996
_diffrn_reflns_theta_full 25.242
_diffrn_reflns_theta_max 28.303
_diffrn_reflns_theta_min 2.045
_diffrn_standards_number 0
_exptl_absorpt_coefficient_mu 0.186
_exptl_absorpt_correction_T_max 0.7457
_exptl_absorpt_correction_T_min 0.6509
_exptl_absorpt_correction_type multi-scan
_exptl_absorpt_process_details 'SADABS 2014/5'
_exptl_crystal_colour colourless
_exptl_crystal_density_diffrn 1.271
_exptl_crystal_description block
_exptl_crystal_F_000 1616
_exptl_crystal_size_max 0.4
_exptl_crystal_size_mid 0.3
_exptl_crystal_size_min 0.26
_refine_diff_density_max 0.642
_refine_diff_density_min -0.684
_refine_diff_density_rms 0.058
_refine_ls_extinction_method none
_refine_ls_goodness_of_fit_ref 1
_refine_ls_hydrogen_treatment constr
_refine_ls_matrix_type full
_refine_ls_number_parameters 475
_refine_ls_number_reflns 9748
_refine_ls_number_restraints 0
_refine_ls_restrained_S_all 1
_refine_ls_R_factor_all 0.0771
_refine_ls_R_factor_gt 0.0459
_refine_ls_shift/su_max 0.001
_refine_ls_shift/su_mean 0
_refine_ls_structure_factor_coef Fsqd
_refine_ls_weighting_details 'w=1/[\s^2^(Fo^2^)+(0.0800P)^2^+1.0000P] where P=(Fo^2^+2Fc^2^)/3'
_refine_ls_weighting_scheme calc
_refine_ls_wR_factor_gt 0.1276
_refine_ls_wR_factor_ref 0.1505
_reflns_Friedel_coverage 0
_reflns_number_gt 6361
_reflns_number_total 9748
_reflns_threshold_expression 'I > 2\s(I)'
_cod_data_source_file c9ce01750j2.cif
_cod_data_source_block 19_150K
_cod_depositor_comments 'Adding full bibliography for 7239687--7239699.cif.'
_cod_original_sg_symbol_H-M 'P 21/c'
_cod_database_code 7239691

loop_
_symmetry_equiv_pos_as_xyz
'x, y, z'
'-x, y+1/2, -z+1/2'
'-x, -y, -z'
'x, -y-1/2, z-1/2'

loop_
_atom_site_label
_atom_site_type_symbol
_atom_site_fract_x
_atom_site_fract_y
_atom_site_fract_z
_atom_site_U_iso_or_equiv
_atom_site_adp_type
_atom_site_occupancy
_atom_site_site_symmetry_order
_atom_site_calc_flag
_atom_site_refinement_flags_posn
_atom_site_refinement_flags_adp
S1 S 0.13295(2) 0.37100(2) 0.79016(3) 0.01656(11) Uani 1 1 d . .
S2 S 0.36369(2) 0.37358(2) 0.21202(3) 0.01737(11) Uani 1 1 d . .
O1 O 0.06478(6) 0.37324(7) 0.81574(9) 0.0224(3) Uani 1 1 d . .
O2 O 0.18698(7) 0.30512(7) 0.83374(9) 0.0232(3) Uani 1 1 d . .
O3 O -0.06027(7) 0.41099(8) 0.28766(9) 0.0268(3) Uani 1 1 d . .
O4 O 0.30935(7) 0.30845(7) 0.16720(9) 0.0249(3) Uani 1 1 d . .
O5 O 0.43080(7) 0.37788(7) 0.18419(9) 0.0233(3) Uani 1 1 d . .
O6 O 0.56187(7) 0.40421(8) 0.71473(9) 0.0271(3) Uani 1 1 d . .
N1 N 0.17105(7) 0.46405(8) 0.82020(10) 0.0156(3) Uani 1 1 d . .
H1A H 0.143468 0.504462 0.834156 0.019 Uiso 1 1 calc R U
N2 N 0.01897(8) 0.30033(9) 0.35375(10) 0.0204(3) Uani 1 1 d . .
H2C H 0.036312 0.25194 0.337979 0.024 Uiso 1 1 calc R U
N3 N 0.32574(7) 0.46721(8) 0.18650(10) 0.0163(3) Uani 1 1 d . .
H3A H 0.352237 0.507052 0.169363 0.02 Uiso 1 1 calc R U
N4 N 0.48285(8) 0.29373(9) 0.64600(10) 0.0198(3) Uani 1 1 d . .
H4C H 0.465467 0.245011 0.660873 0.024 Uiso 1 1 calc R U
C1 C 0.24896(8) 0.48724(10) 0.82628(12) 0.0167(3) Uani 1 1 d . .
C2 C 0.26572(9) 0.47071(12) 0.72960(13) 0.0243(4) Uani 1 1 d . .
H2A H 0.228695 0.50154 0.673858 0.029 Uiso 1 1 calc R U
H2B H 0.261086 0.408619 0.714154 0.029 Uiso 1 1 calc R U
C3 C 0.34548(10) 0.50117(13) 0.73947(15) 0.0319(4) Uani 1 1 d . .
C4 C 0.35136(10) 0.59760(13) 0.76375(15) 0.0322(4) Uani 1 1 d . .
H4A H 0.402475 0.617969 0.770318 0.039 Uiso 1 1 calc R U
H4B H 0.315191 0.629384 0.708039 0.039 Uiso 1 1 calc R U
C5 C 0.33509(10) 0.61637(11) 0.86055(14) 0.0258(4) Uani 1 1 d . .
C6 C 0.25546(9) 0.58385(10) 0.84853(13) 0.0199(3) Uani 1 1 d . .
H6A H 0.243922 0.595308 0.910631 0.024 Uiso 1 1 calc R U
H6B H 0.218415 0.61517 0.793269 0.024 Uiso 1 1 calc R U
C7 C 0.30660(9) 0.43974(12) 0.91320(14) 0.0255(4) Uani 1 1 d . .
H7A H 0.296076 0.450912 0.976068 0.031 Uiso 1 1 calc R U
H7B H 0.302724 0.377197 0.90048 0.031 Uiso 1 1 calc R U
C8 C 0.38577(10) 0.47053(13) 0.92345(15) 0.0336(5) Uani 1 1 d . .
H8A H 0.423081 0.439025 0.979506 0.04 Uiso 1 1 calc R U
C9 C 0.40201(10) 0.45334(14) 0.82674(17) 0.0388(5) Uani 1 1 d . .
H9A H 0.39876 0.390988 0.81277 0.047 Uiso 1 1 calc R U
H9B H 0.453575 0.472495 0.833971 0.047 Uiso 1 1 calc R U
C10 C 0.39148(10) 0.56669(13) 0.94626(15) 0.0330(5) Uani 1 1 d . .
H10A H 0.443041 0.58685 0.955096 0.04 Uiso 1 1 calc R U
H10B H 0.380989 0.577471 1.009228 0.04 Uiso 1 1 calc R U
C11 C 0.36058(13) 0.48352(18) 0.64158(18) 0.0550(7) Uani 1 1 d . .
H11A H 0.352501 0.422517 0.624857 0.083 Uiso 1 1 calc R U
H11B H 0.412585 0.498813 0.649274 0.083 Uiso 1 1 calc R U
H11C H 0.326325 0.517935 0.58793 0.083 Uiso 1 1 calc R U
C12 C 0.34022(12) 0.71252(12) 0.88445(17) 0.0399(5) Uani 1 1 d . .
H12A H 0.392238 0.731755 0.899517 0.06 Uiso 1 1 calc R U
H12B H 0.323958 0.722966 0.942377 0.06 Uiso 1 1 calc R U
H12C H 0.307732 0.744301 0.826734 0.06 Uiso 1 1 calc R U
C13 C 0.10297(9) 0.35606(10) 0.65925(12) 0.0170(3) Uani 1 1 d . .
C14 C 0.03947(9) 0.39913(10) 0.59996(12) 0.0197(3) Uani 1 1 d . .
H14A H 0.015491 0.43972 0.629344 0.024 Uiso 1 1 calc R U
C15 C 0.01086(9) 0.38323(10) 0.49807(13) 0.0205(4) Uani 1 1 d . .
H15A H -0.032514 0.412804 0.457563 0.025 Uiso 1 1 calc R U
C16 C 0.04639(9) 0.32342(10) 0.45576(12) 0.0184(3) Uani 1 1 d . .
C17 C 0.11097(9) 0.28135(11) 0.51544(13) 0.0234(4) Uani 1 1 d . .
H17A H 0.135637 0.241559 0.48605 0.028 Uiso 1 1 calc R U
C18 C 0.13924(9) 0.29721(11) 0.61698(13) 0.0222(4) Uani 1 1 d . .
H18A H 0.18297 0.268242 0.657494 0.027 Uiso 1 1 calc R U
C19 C -0.03073(9) 0.34333(11) 0.27703(12) 0.0195(3) Uani 1 1 d . .
C20 C -0.04757(10) 0.30229(12) 0.17594(13) 0.0277(4) Uani 1 1 d . .
H20A H -0.102011 0.300905 0.142194 0.042 Uiso 1 1 calc R U
H20B H -0.027816 0.243634 0.183964 0.042 Uiso 1 1 calc R U
H20C H -0.023858 0.335609 0.135835 0.042 Uiso 1 1 calc R U
C21 C 0.25025(9) 0.49296(10) 0.18907(12) 0.0194(3) Uani 1 1 d . .
C22 C 0.24441(10) 0.48880(13) 0.29391(14) 0.0314(4) Uani 1 1 d . .
H22A H 0.285102 0.523444 0.340221 0.038 Uiso 1 1 calc R U
H22B H 0.250703 0.428709 0.317778 0.038 Uiso 1 1 calc R U
C23 C 0.16767(11) 0.52299(16) 0.29401(16) 0.0428(6) Uani 1 1 d . .
C24 C 0.15889(11) 0.61617(14) 0.25617(15) 0.0376(5) Uani 1 1 d . .
H24A H 0.109571 0.638602 0.255301 0.045 Uiso 1 1 calc R U
H24B H 0.198464 0.652064 0.302597 0.045 Uiso 1 1 calc R U
C25 C 0.16458(10) 0.62260(12) 0.15101(14) 0.0272(4) Uani 1 1 d . .
C26 C 0.24123(9) 0.58658(10) 0.15397(13) 0.0215(4) Uani 1 1 d . .
H26A H 0.245817 0.590225 0.08648 0.026 Uiso 1 1 calc R U
H26B H 0.281808 0.621608 0.199904 0.026 Uiso 1 1 calc R U
C27 C 0.18727(10) 0.43960(12) 0.11661(17) 0.0349(5) Uani 1 1 d . .
H27A H 0.190679 0.442945 0.048487 0.042 Uiso 1 1 calc R U
H27B H 0.192428 0.378748 0.137718 0.042 Uiso 1 1 calc R U
C28 C 0.11115(10) 0.47451(14) 0.11632(18) 0.0437(6) Uani 1 1 d . .
H28A H 0.070164 0.43916 0.069884 0.052 Uiso 1 1 calc R U
C29 C 0.10577(12) 0.46920(16) 0.2206(2) 0.0549(7) Uani 1 1 d . .
H29A H 0.110672 0.408674 0.242933 0.066 Uiso 1 1 calc R U
H29B H 0.056022 0.490341 0.219575 0.066 Uiso 1 1 calc R U
C30 C 0.10256(10) 0.56765(14) 0.07963(16) 0.0383(5) Uani 1 1 d . .
H30A H 0.106056 0.570403 0.011518 0.046 Uiso 1 1 calc R U
H30B H 0.052756 0.589902 0.076868 0.046 Uiso 1 1 calc R U
C31 C 0.16359(15) 0.5185(2) 0.3996(2) 0.0797(11) Uani 1 1 d . .
H31A H 0.168644 0.458676 0.422175 0.119 Uiso 1 1 calc R U
H31B H 0.115171 0.541154 0.399765 0.119 Uiso 1 1 calc R U
H31C H 0.204331 0.55266 0.444733 0.119 Uiso 1 1 calc R U
C32 C 0.15753(12) 0.71591(13) 0.11480(18) 0.0427(5) Uani 1 1 d . .
H32A H 0.194846 0.751265 0.163829 0.064 Uiso 1 1 calc R U
H32B H 0.107048 0.73723 0.107027 0.064 Uiso 1 1 calc R U
H32C H 0.166212 0.71884 0.050396 0.064 Uiso 1 1 calc R U
C33 C 0.39542(9) 0.35555(10) 0.34247(12) 0.0169(3) Uani 1 1 d . .
C34 C 0.45890(9) 0.39856(11) 0.40222(13) 0.0216(4) Uani 1 1 d . .
H34A H 0.482109 0.440432 0.373382 0.026 Uiso 1 1 calc R U
C35 C 0.48852(9) 0.38095(11) 0.50313(13) 0.0215(4) Uani 1 1 d . .
H35A H 0.531775 0.410645 0.543769 0.026 Uiso 1 1 calc R U
C36 C 0.45423(9) 0.31905(10) 0.54482(12) 0.0173(3) Uani 1 1 d . .
C37 C 0.38960(9) 0.27742(11) 0.48522(13) 0.0230(4) Uani 1 1 d . .
H37A H 0.365512 0.236663 0.514243 0.028 Uiso 1 1 calc R U
C38 C 0.36024(9) 0.29508(11) 0.38386(12) 0.0221(4) Uani 1 1 d . .
H38A H 0.316541 0.266141 0.343186 0.027 Uiso 1 1 calc R U
C39 C 0.53380(9) 0.33504(11) 0.72327(12) 0.0196(3) Uani 1 1 d . .
C40 C 0.55366(10) 0.28911(12) 0.82206(13) 0.0271(4) Uani 1 1 d . .
H40A H 0.608191 0.290564 0.855029 0.041 Uiso 1 1 calc R U
H40B H 0.536773 0.229393 0.810892 0.041 Uiso 1 1 calc R U
H40C H 0.528943 0.317501 0.864533 0.041 Uiso 1 1 calc R U

loop_
_atom_site_aniso_label
_atom_site_aniso_U_11
_atom_site_aniso_U_22
_atom_site_aniso_U_33
_atom_site_aniso_U_23
_atom_site_aniso_U_13
_atom_site_aniso_U_12
S1 0.0177(2) 0.0147(2) 0.0171(2) 0.00192(15) 0.00554(16) -0.00010(15)
S2 0.0204(2) 0.0147(2) 0.0167(2) -0.00131(15) 0.00582(16) 0.00021(15)
O1 0.0227(6) 0.0227(6) 0.0247(6) 0.0010(5) 0.0117(5) -0.0040(5)
O2 0.0276(7) 0.0168(6) 0.0223(6) 0.0049(5) 0.0044(5) 0.0038(5)
O3 0.0273(7) 0.0215(6) 0.0269(7) 0.0010(5) 0.0025(5) 0.0093(5)
O4 0.0315(7) 0.0189(6) 0.0215(6) -0.0047(5) 0.0048(5) -0.0051(5)
O5 0.0263(7) 0.0232(6) 0.0231(6) 0.0003(5) 0.0121(5) 0.0042(5)
O6 0.0280(7) 0.0223(6) 0.0250(7) -0.0015(5) 0.0005(5) -0.0103(5)
N1 0.0144(6) 0.0148(7) 0.0182(7) -0.0005(5) 0.0062(5) 0.0017(5)
N2 0.0224(7) 0.0187(7) 0.0177(7) -0.0004(6) 0.0035(6) 0.0065(6)
N3 0.0157(6) 0.0134(6) 0.0204(7) 0.0005(5) 0.0066(5) -0.0011(5)
N4 0.0226(7) 0.0173(7) 0.0173(7) 0.0009(6) 0.0034(6) -0.0067(6)
C1 0.0128(7) 0.0183(8) 0.0176(8) 0.0008(6) 0.0029(6) -0.0003(6)
C2 0.0196(8) 0.0301(10) 0.0256(9) -0.0049(8) 0.0105(7) -0.0036(7)
C3 0.0217(9) 0.0408(11) 0.0383(11) -0.0058(9) 0.0169(8) -0.0046(8)
C4 0.0211(9) 0.0386(11) 0.0375(11) 0.0039(9) 0.0105(8) -0.0084(8)
C5 0.0194(9) 0.0215(9) 0.0335(10) -0.0011(8) 0.0047(8) -0.0036(7)
C6 0.0173(8) 0.0182(8) 0.0221(9) 0.0019(7) 0.0037(7) 0.0005(6)
C7 0.0193(8) 0.0242(9) 0.0274(10) 0.0061(7) 0.0002(7) 0.0041(7)
C8 0.0158(9) 0.0335(11) 0.0424(12) 0.0082(9) -0.0027(8) 0.0050(8)
C9 0.0162(9) 0.0378(12) 0.0634(15) -0.0048(11) 0.0143(9) 0.0021(8)
C10 0.0182(9) 0.0388(11) 0.0349(11) -0.0013(9) -0.0007(8) -0.0043(8)
C11 0.0438(13) 0.0813(19) 0.0551(15) -0.0172(14) 0.0368(12) -0.0143(13)
C12 0.0329(11) 0.0252(10) 0.0573(14) -0.0055(10) 0.0092(10) -0.0115(8)
C13 0.0174(8) 0.0145(8) 0.0181(8) -0.0001(6) 0.0044(6) -0.0009(6)
C14 0.0187(8) 0.0185(8) 0.0218(9) -0.0017(7) 0.0067(7) 0.0031(6)
C15 0.0181(8) 0.0191(8) 0.0229(9) 0.0012(7) 0.0047(7) 0.0056(6)
C16 0.0190(8) 0.0162(8) 0.0184(8) 0.0000(6) 0.0040(6) 0.0018(6)
C17 0.0228(9) 0.0217(9) 0.0231(9) -0.0034(7) 0.0042(7) 0.0093(7)
C18 0.0197(8) 0.0198(9) 0.0231(9) -0.0002(7) 0.0018(7) 0.0071(7)
C19 0.0173(8) 0.0183(8) 0.0216(8) 0.0005(7) 0.0048(7) -0.0003(6)
C20 0.0311(10) 0.0285(10) 0.0201(9) 0.0009(7) 0.0036(8) 0.0045(8)
C21 0.0140(8) 0.0196(8) 0.0228(9) 0.0016(7) 0.0036(6) 0.0003(6)
C22 0.0202(9) 0.0459(12) 0.0318(10) 0.0148(9) 0.0133(8) 0.0095(8)
C23 0.0256(10) 0.0670(16) 0.0440(13) 0.0201(11) 0.0226(9) 0.0165(10)
C24 0.0222(10) 0.0541(14) 0.0363(12) -0.0030(10) 0.0092(8) 0.0141(9)
C25 0.0202(9) 0.0276(10) 0.0307(10) -0.0001(8) 0.0040(8) 0.0077(7)
C26 0.0190(8) 0.0209(9) 0.0228(9) -0.0009(7) 0.0042(7) 0.0020(7)
C27 0.0196(9) 0.0265(10) 0.0508(13) -0.0043(9) 0.0012(9) -0.0055(8)
C28 0.0161(9) 0.0414(13) 0.0628(15) -0.0040(11) -0.0015(9) -0.0056(8)
C29 0.0225(11) 0.0571(16) 0.090(2) 0.0237(14) 0.0254(12) 0.0036(10)
C30 0.0188(9) 0.0442(12) 0.0422(12) -0.0018(10) -0.0031(8) 0.0064(8)
C31 0.0547(16) 0.143(3) 0.0599(17) 0.0405(19) 0.0448(14) 0.0446(18)
C32 0.0357(12) 0.0310(11) 0.0565(14) 0.0048(10) 0.0083(10) 0.0147(9)
C33 0.0185(8) 0.0149(8) 0.0167(8) 0.0004(6) 0.0049(6) 0.0010(6)
C34 0.0224(9) 0.0201(8) 0.0231(9) 0.0006(7) 0.0083(7) -0.0054(7)
C35 0.0202(8) 0.0210(9) 0.0217(9) -0.0018(7) 0.0049(7) -0.0071(7)
C36 0.0189(8) 0.0149(8) 0.0175(8) -0.0004(6) 0.0052(6) -0.0005(6)
C37 0.0249(9) 0.0194(8) 0.0229(9) 0.0035(7) 0.0056(7) -0.0086(7)
C38 0.0214(9) 0.0202(9) 0.0209(9) 0.0009(7) 0.0016(7) -0.0062(7)
C39 0.0167(8) 0.0201(8) 0.0209(8) -0.0036(7) 0.0046(7) -0.0013(6)
C40 0.0297(10) 0.0280(10) 0.0191(9) -0.0005(7) 0.0021(7) -0.0024(8)

loop_
_atom_type_symbol
_atom_type_description
_atom_type_scat_dispersion_real
_atom_type_scat_dispersion_imag
_atom_type_scat_source
C C 0.0033 0.0016 'International Tables Vol C Tables 4.2.6.8 and 6.1.1.4'
H H 0 0 'International Tables Vol C Tables 4.2.6.8 and 6.1.1.4'
N N 0.0061 0.0033 'International Tables Vol C Tables 4.2.6.8 and 6.1.1.4'
O O 0.0106 0.006 'International Tables Vol C Tables 4.2.6.8 and 6.1.1.4'
S S 0.1246 0.1234 'International Tables Vol C Tables 4.2.6.8 and 6.1.1.4'

loop_
_geom_angle_atom_site_label_1
_geom_angle_atom_site_label_2
_geom_angle_atom_site_label_3
_geom_angle
O2 S1 O1 118.23(7)
O2 S1 N1 109.79(7)
O1 S1 N1 105.53(7)
O2 S1 C13 107.09(7)
O1 S1 C13 105.21(7)
N1 S1 C13 110.88(7)
O4 S2 O5 118.32(7)
O4 S2 N3 109.97(7)
O5 S2 N3 105.09(7)
O4 S2 C33 107.29(7)
O5 S2 C33 105.49(7)
N3 S2 C33 110.53(7)
C1 N1 S1 125.42(10)
C1 N1 H1A 117.3
S1 N1 H1A 117.3
C19 N2 C16 128.20(14)
C19 N2 H2C 115.9
C16 N2 H2C 115.9
C21 N3 S2 126.49(11)
C21 N3 H3A 116.8
S2 N3 H3A 116.8
C39 N4 C36 128.23(14)
C39 N4 H4C 115.9
C36 N4 H4C 115.9
N1 C1 C2 113.53(13)
N1 C1 C6 105.12(12)
C2 C1 C6 108.90(13)
N1 C1 C7 110.71(13)
C2 C1 C7 109.70(14)
C6 C1 C7 108.67(13)
C1 C2 C3 110.56(14)
C1 C2 H2A 109.5
C3 C2 H2A 109.5
C1 C2 H2B 109.5
C3 C2 H2B 109.5
H2A C2 H2B 108.1
C11 C3 C9 110.87(17)
C11 C3 C4 110.94(17)
C9 C3 C4 108.35(16)
C11 C3 C2 109.26(16)
C9 C3 C2 108.80(16)
C4 C3 C2 108.55(15)
C5 C4 C3 111.52(15)
C5 C4 H4A 109.3
C3 C4 H4A 109.3
C5 C4 H4B 109.3
C3 C4 H4B 109.3
H4A C4 H4B 108
C4 C5 C12 111.64(16)
C4 C5 C10 108.79(15)
C12 C5 C10 109.97(16)
C4 C5 C6 108.29(14)
C12 C5 C6 109.55(15)
C10 C5 C6 108.53(14)
C1 C6 C5 110.77(13)
C1 C6 H6A 109.5
C5 C6 H6A 109.5
C1 C6 H6B 109.5
C5 C6 H6B 109.5
H6A C6 H6B 108.1
C8 C7 C1 109.61(14)
C8 C7 H7A 109.7
C1 C7 H7A 109.7
C8 C7 H7B 109.7
C1 C7 H7B 109.7
H7A C7 H7B 108.2
C9 C8 C7 109.78(16)
C9 C8 C10 109.97(17)
C7 C8 C10 109.05(15)
C9 C8 H8A 109.3
C7 C8 H8A 109.3
C10 C8 H8A 109.3
C8 C9 C3 110.35(15)
C8 C9 H9A 109.6
C3 C9 H9A 109.6
C8 C9 H9B 109.6
C3 C9 H9B 109.6
H9A C9 H9B 108.1
C8 C10 C5 110.17(15)
C8 C10 H10A 109.6
C5 C10 H10A 109.6
C8 C10 H10B 109.6
C5 C10 H10B 109.6
H10A C10 H10B 108.1
C3 C11 H11A 109.5
C3 C11 H11B 109.5
H11A C11 H11B 109.5
C3 C11 H11C 109.5
H11A C11 H11C 109.5
H11B C11 H11C 109.5
C5 C12 H12A 109.5
C5 C12 H12B 109.5
H12A C12 H12B 109.5
C5 C12 H12C 109.5
H12A C12 H12C 109.5
H12B C12 H12C 109.5
C14 C13 C18 120.41(15)
C14 C13 S1 119.05(12)
C18 C13 S1 120.37(12)
C15 C14 C13 120.40(15)
C15 C14 H14A 119.8
C13 C14 H14A 119.8
C14 C15 C16 119.34(15)
C14 C15 H15A 120.3
C16 C15 H15A 120.3
C15 C16 C17 120.03(15)
C15 C16 N2 123.01(14)
C17 C16 N2 116.93(14)
C18 C17 C16 120.48(15)
C18 C17 H17A 119.8
C16 C17 H17A 119.8
C17 C18 C13 119.34(15)
C17 C18 H18A 120.3
C13 C18 H18A 120.3
O3 C19 N2 123.32(15)
O3 C19 C20 121.41(15)
N2 C19 C20 115.27(14)
C19 C20 H20A 109.5
C19 C20 H20B 109.5
H20A C20 H20B 109.5
C19 C20 H20C 109.5
H20A C20 H20C 109.5
H20B C20 H20C 109.5
N3 C21 C22 112.79(13)
N3 C21 C26 104.66(13)
C22 C21 C26 108.68(14)
N3 C21 C27 111.89(14)
C22 C21 C27 109.91(15)
C26 C21 C27 108.67(14)
C21 C22 C23 110.74(15)
C21 C22 H22A 109.5
C23 C22 H22A 109.5
C21 C22 H22B 109.5
C23 C22 H22B 109.5
H22A C22 H22B 108.1
C31 C23 C29 111.6(2)
C31 C23 C24 110.6(2)
C29 C23 C24 108.02(18)
C31 C23 C22 109.58(17)
C29 C23 C22 108.40(19)
C24 C23 C22 108.63(16)
C25 C24 C23 111.52(16)
C25 C24 H24A 109.3
C23 C24 H24A 109.3
C25 C24 H24B 109.3
C23 C24 H24B 109.3
H24A C24 H24B 108
C30 C25 C24 108.86(17)
C30 C25 C32 110.26(16)
C24 C25 C32 111.19(16)
C30 C25 C26 108.68(15)
C24 C25 C26 108.39(14)
C32 C25 C26 109.42(16)
C21 C26 C25 111.05(14)
C21 C26 H26A 109.4
C25 C26 H26A 109.4
C21 C26 H26B 109.4
C25 C26 H26B 109.4
H26A C26 H26B 108
C28 C27 C21 109.09(16)
C28 C27 H27A 109.9
C21 C27 H27A 109.9
C28 C27 H27B 109.9
C21 C27 H27B 109.9
H27A C27 H27B 108.3
C29 C28 C30 110.42(19)
C29 C28 C27 109.92(18)
C30 C28 C27 109.35(17)
C29 C28 H28A 109
C30 C28 H28A 109
C27 C28 H28A 109
C28 C29 C23 110.57(17)
C28 C29 H29A 109.5
C23 C29 H29A 109.5
C28 C29 H29B 109.5
C23 C29 H29B 109.5
H29A C29 H29B 108.1
C25 C30 C28 109.46(16)
C25 C30 H30A 109.8
C28 C30 H30A 109.8
C25 C30 H30B 109.8
C28 C30 H30B 109.8
H30A C30 H30B 108.2
C23 C31 H31A 109.5
C23 C31 H31B 109.5
H31A C31 H31B 109.5
C23 C31 H31C 109.5
H31A C31 H31C 109.5
H31B C31 H31C 109.5
C25 C32 H32A 109.5
C25 C32 H32B 109.5
H32A C32 H32B 109.5
C25 C32 H32C 109.5
H32A C32 H32C 109.5
H32B C32 H32C 109.5
C38 C33 C34 120.36(15)
C38 C33 S2 120.33(12)
C34 C33 S2 119.18(12)
C35 C34 C33 120.58(15)
C35 C34 H34A 119.7
C33 C34 H34A 119.7
C34 C35 C36 119.32(15)
C34 C35 H35A 120.3
C36 C35 H35A 120.3
C37 C36 C35 119.98(15)
C37 C36 N4 116.81(14)
C35 C36 N4 123.19(14)
C38 C37 C36 120.46(15)
C38 C37 H37A 119.8
C36 C37 H37A 119.8
C37 C38 C33 119.26(15)
C37 C38 H38A 120.4
C33 C38 H38A 120.4
O6 C39 N4 123.50(15)
O6 C39 C40 121.81(15)
N4 C39 C40 114.69(14)
C39 C40 H40A 109.5
C39 C40 H40B 109.5
H40A C40 H40B 109.5
C39 C40 H40C 109.5
H40A C40 H40C 109.5
H40B C40 H40C 109.5

loop_
_geom_bond_atom_site_label_1
_geom_bond_atom_site_label_2
_geom_bond_distance
S1 O2 1.4357(12)
S1 O1 1.4465(12)
S1 N1 1.6128(13)
S1 C13 1.7683(16)
S2 O4 1.4342(12)
S2 O5 1.4457(12)
S2 N3 1.6138(13)
S2 C33 1.7686(16)
O3 C19 1.225(2)
O6 C39 1.225(2)
N1 C1 1.4880(19)
N1 H1A 0.88
N2 C19 1.356(2)
N2 C16 1.413(2)
N2 H2C 0.88
N3 C21 1.4913(19)
N3 H3A 0.88
N4 C39 1.358(2)
N4 C36 1.412(2)
N4 H4C 0.88
C1 C2 1.526(2)
C1 C6 1.535(2)
C1 C7 1.539(2)
C2 C3 1.539(2)
C2 H2A 0.99
C2 H2B 0.99
C3 C11 1.530(3)
C3 C9 1.535(3)
C3 C4 1.538(3)
C4 C5 1.529(3)
C4 H4A 0.99
C4 H4B 0.99
C5 C12 1.533(2)
C5 C10 1.535(3)
C5 C6 1.541(2)
C6 H6A 0.99
C6 H6B 0.99
C7 C8 1.529(2)
C7 H7A 0.99
C7 H7B 0.99
C8 C9 1.524(3)
C8 C10 1.530(3)
C8 H8A 1
C9 H9A 0.99
C9 H9B 0.99
C10 H10A 0.99
C10 H10B 0.99
C11 H11A 0.98
C11 H11B 0.98
C11 H11C 0.98
C12 H12A 0.98
C12 H12B 0.98
C12 H12C 0.98
C13 C14 1.389(2)
C13 C18 1.392(2)
C14 C15 1.388(2)
C14 H14A 0.95
C15 C16 1.394(2)
C15 H15A 0.95
C16 C17 1.397(2)
C17 C18 1.383(2)
C17 H17A 0.95
C18 H18A 0.95
C19 C20 1.505(2)
C20 H20A 0.98
C20 H20B 0.98
C20 H20C 0.98
C21 C22 1.527(2)
C21 C26 1.533(2)
C21 C27 1.535(2)
C22 C23 1.543(2)
C22 H22A 0.99
C22 H22B 0.99
C23 C31 1.525(3)
C23 C29 1.533(3)
C23 C24 1.539(3)
C24 C25 1.533(3)
C24 H24A 0.99
C24 H24B 0.99
C25 C30 1.532(3)
C25 C32 1.534(3)
C25 C26 1.539(2)
C26 H26A 0.99
C26 H26B 0.99
C27 C28 1.534(3)
C27 H27A 0.99
C27 H27B 0.99
C28 C29 1.517(3)
C28 C30 1.533(3)
C28 H28A 1
C29 H29A 0.99
C29 H29B 0.99
C30 H30A 0.99
C30 H30B 0.99
C31 H31A 0.98
C31 H31B 0.98
C31 H31C 0.98
C32 H32A 0.98
C32 H32B 0.98
C32 H32C 0.98
C33 C38 1.389(2)
C33 C34 1.390(2)
C34 C35 1.381(2)
C34 H34A 0.95
C35 C36 1.397(2)
C35 H35A 0.95
C36 C37 1.394(2)
C37 C38 1.387(2)
C37 H37A 0.95
C38 H38A 0.95
C39 C40 1.506(2)
C40 H40A 0.98
C40 H40B 0.98
C40 H40C 0.98

loop_
_geom_hbond_atom_site_label_D
_geom_hbond_atom_site_label_H
_geom_hbond_atom_site_label_A
_geom_hbond_distance_DH
_geom_hbond_distance_HA
_geom_hbond_distance_DA
_geom_hbond_angle_DHA
_geom_hbond_site_symmetry_A
N1 H1A O3 0.88 2.32 2.8979(17) 122.9 3_566
N2 H2C S1 0.88 2.88 3.7210(14) 161.6 4_565
N2 H2C O1 0.88 2.08 2.9440(18) 168.9 4_565
N3 H3A O6 0.88 2.34 2.9189(17) 123.2 3_666
N4 H4C S2 0.88 2.92 3.7569(14) 158.8 4_566
N4 H4C O5 0.88 2.09 2.9608(18) 172.7 4_566
C14 H14A O3 0.95 2.62 3.323(2) 131.2 3_566
C15 H15A O3 0.95 2.29 2.872(2) 118.9 .
C18 H18A O4 0.95 2.63 3.466(2) 147.1 4_566
C35 H35A O6 0.95 2.3 2.883(2) 118.8 .
C38 H38A O2 0.95 2.65 3.478(2) 146.3 4_565

loop_
_geom_torsion_atom_site_label_1
_geom_torsion_atom_site_label_2
_geom_torsion_atom_site_label_3
_geom_torsion_atom_site_label_4
_geom_torsion
O2 S1 N1 C1 39.11(14)
O1 S1 N1 C1 167.56(12)
C13 S1 N1 C1 -79.02(14)
O4 S2 N3 C21 43.20(15)
O5 S2 N3 C21 171.57(12)
C33 S2 N3 C21 -75.08(14)
S1 N1 C1 C2 56.30(18)
S1 N1 C1 C6 175.23(11)
S1 N1 C1 C7 -67.60(17)
N1 C1 C2 C3 176.60(14)
C6 C1 C2 C3 59.87(18)
C7 C1 C2 C3 -58.96(19)
C1 C2 C3 C11 179.86(17)
C1 C2 C3 C9 58.7(2)
C1 C2 C3 C4 -59.0(2)
C11 C3 C4 C5 179.04(16)
C9 C3 C4 C5 -59.03(19)
C2 C3 C4 C5 59.0(2)
C3 C4 C5 C12 -179.50(15)
C3 C4 C5 C10 58.96(19)
C3 C4 C5 C6 -58.81(19)
N1 C1 C6 C5 178.02(13)
C2 C1 C6 C5 -59.99(17)
C7 C1 C6 C5 59.47(18)
C4 C5 C6 C1 59.00(18)
C12 C5 C6 C1 -179.03(15)
C10 C5 C6 C1 -58.94(19)
N1 C1 C7 C8 -175.10(14)
C2 C1 C7 C8 58.83(19)
C6 C1 C7 C8 -60.13(19)
C1 C7 C8 C9 -59.4(2)
C1 C7 C8 C10 61.1(2)
C7 C8 C9 C3 60.1(2)
C10 C8 C9 C3 -59.8(2)
C11 C3 C9 C8 -179.29(17)
C4 C3 C9 C8 58.74(19)
C2 C3 C9 C8 -59.1(2)
C9 C8 C10 C5 59.4(2)
C7 C8 C10 C5 -61.0(2)
C4 C5 C10 C8 -58.28(19)
C12 C5 C10 C8 179.17(16)
C6 C5 C10 C8 59.3(2)
O2 S1 C13 C14 166.43(12)
O1 S1 C13 C14 39.81(15)
N1 S1 C13 C14 -73.81(14)
O2 S1 C13 C18 -8.91(16)
O1 S1 C13 C18 -135.53(14)
N1 S1 C13 C18 110.85(14)
C18 C13 C14 C15 0.8(2)
S1 C13 C14 C15 -174.52(13)
C13 C14 C15 C16 0.1(2)
C14 C15 C16 C17 -1.2(2)
C14 C15 C16 N2 176.84(15)
C19 N2 C16 C15 18.2(3)
C19 N2 C16 C17 -163.66(16)
C15 C16 C17 C18 1.4(3)
N2 C16 C17 C18 -176.80(16)
C16 C17 C18 C13 -0.4(3)
C14 C13 C18 C17 -0.7(3)
S1 C13 C18 C17 174.61(13)
C16 N2 C19 O3 -0.9(3)
C16 N2 C19 C20 178.92(15)
S2 N3 C21 C22 64.58(18)
S2 N3 C21 C26 -177.45(11)
S2 N3 C21 C27 -59.95(18)
N3 C21 C22 C23 175.37(16)
C26 C21 C22 C23 59.8(2)
C27 C21 C22 C23 -59.0(2)
C21 C22 C23 C31 -179.7(2)
C21 C22 C23 C29 58.3(2)
C21 C22 C23 C24 -58.9(2)
C31 C23 C24 C25 178.72(18)
C29 C23 C24 C25 -58.9(2)
C22 C23 C24 C25 58.4(2)
C23 C24 C25 C30 59.6(2)
C23 C24 C25 C32 -178.72(16)
C23 C24 C25 C26 -58.4(2)
N3 C21 C26 C25 179.17(13)
C22 C21 C26 C25 -60.09(18)
C27 C21 C26 C25 59.50(18)
C30 C25 C26 C21 -59.10(19)
C24 C25 C26 C21 59.06(19)
C32 C25 C26 C21 -179.54(15)
N3 C21 C27 C28 -175.11(16)
C22 C21 C27 C28 58.8(2)
C26 C21 C27 C28 -60.0(2)
C21 C27 C28 C29 -59.7(2)
C21 C27 C28 C30 61.7(2)
C30 C28 C29 C23 -60.0(2)
C27 C28 C29 C23 60.7(2)
C31 C23 C29 C28 -179.83(19)
C24 C23 C29 C28 58.4(2)
C22 C23 C29 C28 -59.1(2)
C24 C25 C30 C28 -58.5(2)
C32 C25 C30 C28 179.28(17)
C26 C25 C30 C28 59.4(2)
C29 C28 C30 C25 59.5(2)
C27 C28 C30 C25 -61.5(2)
O4 S2 C33 C38 -8.63(16)
O5 S2 C33 C38 -135.63(14)
N3 S2 C33 C38 111.28(14)
O4 S2 C33 C34 167.25(13)
O5 S2 C33 C34 40.26(15)
N3 S2 C33 C34 -72.84(14)
C38 C33 C34 C35 1.0(3)
S2 C33 C34 C35 -174.93(13)
C33 C34 C35 C36 0.3(3)
C34 C35 C36 C37 -1.7(2)
C34 C35 C36 N4 176.59(15)
C39 N4 C36 C37 -164.59(16)
C39 N4 C36 C35 17.1(3)
C35 C36 C37 C38 2.0(3)
N4 C36 C37 C38 -176.42(15)
C36 C37 C38 C33 -0.8(3)
C34 C33 C38 C37 -0.7(3)
S2 C33 C38 C37 175.14(13)
C36 N4 C39 O6 1.5(3)
C36 N4 C39 C40 -178.60(15)
